data_2227812
loop_
_publ_author_name
'Huq, C. A. M. A.'
'Sivakumar, S.'
'NizamMohideen, M.'

_publ_section_title
;
 10-(2-Pyridyloxy)phenanthren-9-ol
;
_journal_coeditor_code LX2166
_journal_issue 9
_journal_name_full 'Acta Crystallographica Section E'
_journal_page_first o2462
_journal_paper_doi 10.1107/S1600536810033489
_journal_volume 66
_journal_year 2010
_chemical_formula_iupac 'C19 H13 N O2'
_chemical_formula_moiety 'C19 H13 N O2'
_chemical_formula_sum 'C19 H13 N O2'
_chemical_formula_weight 287.30
_chemical_name_systematic
;
10-(2-Pyridyloxy)phenanthren-9-ol
;
_space_group_IT_number 14
_symmetry_cell_setting monoclinic
_symmetry_space_group_name_Hall '-P 2ybc'
_symmetry_space_group_name_H-M 'P 1 21/c 1'
_atom_sites_solution_hydrogens difmap
_atom_sites_solution_primary direct
_atom_sites_solution_secondary difmap
_audit_creation_method SHELXL-97
_cell_angle_alpha 90.00
_cell_angle_beta 96.088(8)
_cell_angle_gamma 90.00
_cell_formula_units_Z 4
_cell_length_a 8.9379(6)
_cell_length_b 8.6433(10)
_cell_length_c 18.389(3)
_cell_measurement_reflns_used 25
_cell_measurement_temperature 293(2)
_cell_measurement_theta_max 32
_cell_measurement_theta_min 20
_cell_volume 1412.6(3)
_computing_cell_refinement 'CAD-4 EXPRESS (Enraf--Nonius, 1994)'
_computing_data_collection 'CAD-4 EXPRESS (Enraf--Nonius, 1994)'
_computing_data_reduction 'XCAD4 (Harms & Wocadlo, 1995)'
_computing_molecular_graphics 'ORTEP-3 (Farrugia, 1997) and PLATON (Spek, 2009)'
_computing_publication_material 'SHELXL97 (Sheldrick, 2008) and PLATON (Spek, 2009)'
_computing_structure_refinement 'SHELXL97 (Sheldrick, 2008)'
_computing_structure_solution 'SHELXS97 (Sheldrick, 2008)'
_diffrn_ambient_temperature 293(2)
_diffrn_measured_fraction_theta_full 0.993
_diffrn_measured_fraction_theta_max 0.993
_diffrn_measurement_device_type 'Enraf--Nonius CAD-4'
_diffrn_measurement_method '\w-2\q scan'
_diffrn_radiation_monochromator graphite
_diffrn_radiation_source 'fine-focus sealed tube'
_diffrn_radiation_type CuK\a
_diffrn_radiation_wavelength 1.54180
_diffrn_reflns_av_R_equivalents 0.0357
_diffrn_reflns_av_sigmaI/netI 0.0196
_diffrn_reflns_limit_h_max 10
_diffrn_reflns_limit_h_min 0
_diffrn_reflns_limit_k_max 10
_diffrn_reflns_limit_k_min 0
_diffrn_reflns_limit_l_max 21
_diffrn_reflns_limit_l_min -21
_diffrn_reflns_number 2530
_diffrn_reflns_theta_full 64.91
_diffrn_reflns_theta_max 64.91
_diffrn_reflns_theta_min 4.84
_diffrn_standards_decay_% 0
_diffrn_standards_interval_count 100
_diffrn_standards_number 2
_exptl_absorpt_coefficient_mu 0.707
_exptl_absorpt_correction_type none
_exptl_crystal_colour yellow
_exptl_crystal_density_diffrn 1.351
_exptl_crystal_density_method 'not measured'
_exptl_crystal_description Block
_exptl_crystal_F_000 600
_exptl_crystal_size_max 0.3
_exptl_crystal_size_mid 0.25
_exptl_crystal_size_min 0.2
_refine_diff_density_max 0.342
_refine_diff_density_min -0.220
_refine_ls_extinction_coef 0.0161(14)
_refine_ls_extinction_expression Fc^*^=kFc[1+0.001xFc^2^\l^3^/sin(2\q)]^-1/4^
_refine_ls_extinction_method 'SHELXL97 (Sheldrick, 2008)'
_refine_ls_goodness_of_fit_ref 1.074
_refine_ls_hydrogen_treatment constr
_refine_ls_matrix_type full
_refine_ls_number_parameters 200
_refine_ls_number_reflns 2384
_refine_ls_number_restraints 0
_refine_ls_restrained_S_all 1.074
_refine_ls_R_factor_all 0.0689
_refine_ls_R_factor_gt 0.0542
_refine_ls_shift/su_max 0.000
_refine_ls_shift/su_mean 0.000
_refine_ls_structure_factor_coef Fsqd
_refine_ls_weighting_details 'calc w=1/[\s^2^(Fo^2^)+(0.0879P)^2^+0.3509P] where P=(Fo^2^+2Fc^2^)/3'
_refine_ls_weighting_scheme calc
_refine_ls_wR_factor_gt 0.1460
_refine_ls_wR_factor_ref 0.1580
_reflns_number_gt 1828
_reflns_number_total 2384
_reflns_threshold_expression I>2\s(I)
_cod_data_source_file lx2166.cif
_cod_data_source_block I
_cod_original_sg_symbol_H-M 'P 21/c'
_cod_database_code 2227812
_cod_database_fobs_code 2227812

loop_
_symmetry_equiv_pos_as_xyz
'x, y, z'
'-x, y+1/2, -z+1/2'
'-x, -y, -z'
'x, -y-1/2, z-1/2'

loop_
_atom_site_type_symbol
_atom_site_label
_atom_site_fract_x
_atom_site_fract_y
_atom_site_fract_z
_atom_site_U_iso_or_equiv
_atom_site_adp_type
_atom_site_calc_flag
_atom_site_refinement_flags
_atom_site_occupancy
_atom_site_disorder_assembly
_atom_site_disorder_group
N N1 0.28079(19) 0.0991(2) 0.50744(9) 0.0552(5) Uani d . 1 . .
O O1 0.48937(16) 0.09045(15) 0.58522(7) 0.0539(4) Uani d . 1 . .
O O2 0.75971(19) 0.19460(18) 0.54090(8) 0.0639(5) Uani d . 1 . .
H H2 0.6870 0.1572 0.5161 0.096 Uiso calc R 1 . .
C C1 0.1729(3) 0.1774(3) 0.46753(13) 0.0687(7) Uani d . 1 . .
H H1 0.0995 0.1213 0.4392 0.082 Uiso calc R 1 . .
C C2 0.1638(3) 0.3354(3) 0.46580(14) 0.0734(7) Uani d . 1 . .
H H2A 0.0876 0.3854 0.4364 0.088 Uiso calc R 1 . .
C C3 0.2706(3) 0.4179(3) 0.50877(13) 0.0675(7) Uani d . 1 . .
H H3 0.2666 0.5254 0.5094 0.081 Uiso calc R 1 . .
C C4 0.3832(3) 0.3413(3) 0.55083(12) 0.0566(6) Uani d . 1 . .
H H4 0.4566 0.3949 0.5803 0.068 Uiso calc R 1 . .
C C5 0.3832(2) 0.1817(2) 0.54766(10) 0.0470(5) Uani d . 1 . .
C C6 0.5977(2) 0.1611(2) 0.63482(10) 0.0474(5) Uani d . 1 . .
C C7 0.5655(2) 0.1757(2) 0.70924(11) 0.0480(5) Uani d . 1 . .
C C8 0.4266(3) 0.1302(3) 0.73138(13) 0.0596(6) Uani d . 1 . .
H H8 0.3536 0.0884 0.6972 0.072 Uiso calc R 1 . .
C C9 0.3968(3) 0.1465(3) 0.80255(14) 0.0690(7) Uani d . 1 . .
H H9 0.3042 0.1163 0.8166 0.083 Uiso calc R 1 . .
C C10 0.5066(3) 0.2086(3) 0.85376(14) 0.0711(7) Uani d . 1 . .
H H10 0.4870 0.2197 0.9021 0.085 Uiso calc R 1 . .
C C11 0.6431(3) 0.2533(3) 0.83355(12) 0.0619(6) Uani d . 1 . .
H H11 0.7152 0.2934 0.8687 0.074 Uiso calc R 1 . .
C C12 0.6769(2) 0.2399(2) 0.76057(11) 0.0493(5) Uani d . 1 . .
C C13 0.8179(2) 0.2907(2) 0.73679(11) 0.0501(5) Uani d . 1 . .
C C14 0.9345(3) 0.3569(3) 0.78452(13) 0.0637(6) Uani d . 1 . .
H H14 0.9197 0.3717 0.8333 0.076 Uiso calc R 1 . .
C C15 1.0677(3) 0.3998(3) 0.76122(15) 0.0724(7) Uani d . 1 . .
H H15 1.1428 0.4421 0.7942 0.087 Uiso calc R 1 . .
C C16 1.0924(3) 0.3807(3) 0.68872(15) 0.0711(7) Uani d . 1 . .
H H16 1.1837 0.4107 0.6731 0.085 Uiso calc R 1 . .
C C17 0.9837(3) 0.3184(3) 0.64021(13) 0.0610(6) Uani d . 1 . .
H H17 1.0013 0.3056 0.5916 0.073 Uiso calc R 1 . .
C C18 0.8444(2) 0.2729(2) 0.66282(11) 0.0499(5) Uani d . 1 . .
C C19 0.7291(2) 0.2060(2) 0.61153(10) 0.0490(5) Uani d . 1 . .

loop_
_atom_site_aniso_label
_atom_site_aniso_U_11
_atom_site_aniso_U_22
_atom_site_aniso_U_33
_atom_site_aniso_U_12
_atom_site_aniso_U_13
_atom_site_aniso_U_23
N1 0.0622(11) 0.0553(11) 0.0456(10) 0.0030(9) -0.0056(8) -0.0065(8)
O1 0.0661(9) 0.0412(8) 0.0506(8) 0.0005(6) -0.0119(7) -0.0040(6)
O2 0.0903(11) 0.0595(9) 0.0425(8) -0.0129(8) 0.0099(7) -0.0048(7)
C1 0.0683(14) 0.0799(17) 0.0541(13) 0.0067(13) -0.0111(11) -0.0061(12)
C2 0.0766(16) 0.0800(18) 0.0613(15) 0.0221(14) -0.0028(12) 0.0118(13)
C3 0.0822(16) 0.0522(14) 0.0689(15) 0.0120(12) 0.0120(13) 0.0076(11)
C4 0.0687(14) 0.0476(12) 0.0531(12) 0.0002(10) 0.0046(10) -0.0013(10)
C5 0.0572(12) 0.0475(11) 0.0356(10) 0.0030(9) 0.0022(8) -0.0007(8)
C6 0.0610(12) 0.0360(10) 0.0427(10) -0.0001(9) -0.0062(9) -0.0026(8)
C7 0.0594(12) 0.0371(10) 0.0463(11) 0.0049(9) 0.0004(9) 0.0001(8)
C8 0.0681(14) 0.0507(12) 0.0596(13) -0.0014(11) 0.0040(11) -0.0012(10)
C9 0.0797(16) 0.0602(15) 0.0705(16) -0.0034(12) 0.0234(13) 0.0006(12)
C10 0.1028(19) 0.0614(15) 0.0528(13) -0.0004(14) 0.0252(13) -0.0022(11)
C11 0.0860(17) 0.0543(13) 0.0444(12) -0.0012(12) 0.0023(11) -0.0055(10)
C12 0.0646(13) 0.0387(10) 0.0431(11) 0.0052(9) -0.0009(9) -0.0002(8)
C13 0.0608(13) 0.0403(10) 0.0471(11) 0.0044(9) -0.0051(9) -0.0016(9)
C14 0.0711(15) 0.0630(14) 0.0534(13) -0.0028(12) -0.0099(11) -0.0073(11)
C15 0.0687(15) 0.0661(16) 0.0781(17) -0.0094(13) -0.0118(13) -0.0095(13)
C16 0.0618(14) 0.0638(15) 0.0872(18) -0.0101(12) 0.0058(12) -0.0036(14)
C17 0.0701(14) 0.0528(13) 0.0607(13) -0.0049(11) 0.0100(11) -0.0015(11)
C18 0.0617(13) 0.0386(10) 0.0483(11) 0.0018(9) 0.0008(9) -0.0011(8)
C19 0.0679(13) 0.0386(11) 0.0401(11) 0.0022(9) 0.0028(9) -0.0016(8)

loop_
_atom_type_symbol
_atom_type_description
_atom_type_scat_dispersion_real
_atom_type_scat_dispersion_imag
_atom_type_scat_source
C C 0.0181 0.0091 'International Tables Vol C Tables 4.2.6.8 and 6.1.1.4'
H H 0.0000 0.0000 'International Tables Vol C Tables 4.2.6.8 and 6.1.1.4'
N N 0.0311 0.0180 'International Tables Vol C Tables 4.2.6.8 and 6.1.1.4'
O O 0.0492 0.0322 'International Tables Vol C Tables 4.2.6.8 and 6.1.1.4'

loop_
_geom_angle_atom_site_label_1
_geom_angle_atom_site_label_2
_geom_angle_atom_site_label_3
_geom_angle_site_symmetry_1
_geom_angle_site_symmetry_3
_geom_angle
_geom_angle_publ_flag
C5 N1 C1 . . 116.8(2) ?
C5 O1 C6 . . 118.32(15) ?
C19 O2 H2 . . 109.5 ?
N1 C1 C2 . . 123.9(2) ?
N1 C1 H1 . . 118.1 ?
C2 C1 H1 . . 118.1 ?
C1 C2 C3 . . 118.0(2) ?
C1 C2 H2A . . 121.0 ?
C3 C2 H2A . . 121.0 ?
C2 C3 C4 . . 119.8(2) ?
C2 C3 H3 . . 120.1 ?
C4 C3 H3 . . 120.1 ?
C3 C4 C5 . . 117.5(2) ?
C3 C4 H4 . . 121.2 ?
C5 C4 H4 . . 121.2 ?
N1 C5 O1 . . 111.97(18) ?
N1 C5 C4 . . 123.98(19) ?
O1 C5 C4 . . 124.04(18) ?
C19 C6 O1 . . 118.98(18) ?
C19 C6 C7 . . 123.17(19) ?
O1 C6 C7 . . 117.78(18) ?
C8 C7 C12 . . 119.97(19) ?
C8 C7 C6 . . 121.70(19) ?
C12 C7 C6 . . 118.32(19) ?
C9 C8 C7 . . 121.1(2) ?
C9 C8 H8 . . 119.5 ?
C7 C8 H8 . . 119.5 ?
C8 C9 C10 . . 119.4(2) ?
C8 C9 H9 . . 120.3 ?
C10 C9 H9 . . 120.3 ?
C11 C10 C9 . . 120.6(2) ?
C11 C10 H10 . . 119.7 ?
C9 C10 H10 . . 119.7 ?
C10 C11 C12 . . 121.5(2) ?
C10 C11 H11 . . 119.3 ?
C12 C11 H11 . . 119.3 ?
C7 C12 C11 . . 117.5(2) ?
C7 C12 C13 . . 119.54(19) ?
C11 C12 C13 . . 122.99(19) ?
C14 C13 C18 . . 117.1(2) ?
C14 C13 C12 . . 123.0(2) ?
C18 C13 C12 . . 119.90(19) ?
C15 C14 C13 . . 121.9(2) ?
C15 C14 H14 . . 119.0 ?
C13 C14 H14 . . 119.0 ?
C14 C15 C16 . . 120.4(2) ?
C14 C15 H15 . . 119.8 ?
C16 C15 H15 . . 119.8 ?
C17 C16 C15 . . 120.2(2) ?
C17 C16 H16 . . 119.9 ?
C15 C16 H16 . . 119.9 ?
C16 C17 C18 . . 120.6(2) ?
C16 C17 H17 . . 119.7 ?
C18 C17 H17 . . 119.7 ?
C17 C18 C13 . . 119.8(2) ?
C17 C18 C19 . . 120.7(2) ?
C13 C18 C19 . . 119.50(19) ?
C6 C19 O2 . . 123.53(19) ?
C6 C19 C18 . . 119.55(18) ?
O2 C19 C18 . . 116.91(18) ?

loop_
_geom_bond_atom_site_label_1
_geom_bond_atom_site_label_2
_geom_bond_site_symmetry_2
_geom_bond_distance
_geom_bond_publ_flag
N1 C5 . 1.323(3) ?
N1 C1 . 1.333(3) ?
O1 C5 . 1.364(2) ?
O1 C6 . 1.398(2) ?
O2 C19 . 1.359(2) ?
O2 H2 . 0.8200 ?
C1 C2 . 1.368(4) ?
C1 H1 . 0.9300 ?
C2 C3 . 1.372(4) ?
C2 H2A . 0.9300 ?
C3 C4 . 1.373(3) ?
C3 H3 . 0.9300 ?
C4 C5 . 1.381(3) ?
C4 H4 . 0.9300 ?
C6 C19 . 1.350(3) ?
C6 C7 . 1.434(3) ?
C7 C8 . 1.403(3) ?
C7 C12 . 1.411(3) ?
C8 C9 . 1.370(3) ?
C8 H8 . 0.9300 ?
C9 C10 . 1.394(4) ?
C9 H9 . 0.9300 ?
C10 C11 . 1.368(4) ?
C10 H10 . 0.9300 ?
C11 C12 . 1.411(3) ?
C11 H11 . 0.9300 ?
C12 C13 . 1.445(3) ?
C13 C14 . 1.411(3) ?
C13 C18 . 1.413(3) ?
C14 C15 . 1.359(3) ?
C14 H14 . 0.9300 ?
C15 C16 . 1.384(4) ?
C15 H15 . 0.9300 ?
C16 C17 . 1.359(3) ?
C16 H16 . 0.9300 ?
C17 C18 . 1.410(3) ?
C17 H17 . 0.9300 ?
C18 C19 . 1.441(3) ?

loop_
_geom_hbond_atom_site_label_D
_geom_hbond_atom_site_label_H
_geom_hbond_atom_site_label_A
_geom_hbond_site_symmetry_A
_geom_hbond_distance_DH
_geom_hbond_distance_HA
_geom_hbond_distance_DA
_geom_hbond_angle_DHA
C3 H3 O2 3_666 0.93 2.59 3.475(3) 158.5
C10 H10 Cg1 4_565 0.93 2.86 3.691(3) 150
C15 H15 Cg2 2_655 0.93 2.80 3.537(3) 137

loop_
_geom_torsion_atom_site_label_1
_geom_torsion_atom_site_label_2
_geom_torsion_atom_site_label_3
_geom_torsion_atom_site_label_4
_geom_torsion_site_symmetry_1
_geom_torsion_site_symmetry_2
_geom_torsion_site_symmetry_3
_geom_torsion_site_symmetry_4
_geom_torsion
_geom_torsion_publ_flag
C5 N1 C1 C2 . . . . 0.4(3) ?
N1 C1 C2 C3 . . . . -1.2(4) ?
C1 C2 C3 C4 . . . . 1.0(4) ?
C2 C3 C4 C5 . . . . 0.0(3) ?
C1 N1 C5 O1 . . . . -178.97(18) ?
C1 N1 C5 C4 . . . . 0.6(3) ?
C6 O1 C5 N1 . . . . -174.68(17) ?
C6 O1 C5 C4 . . . . 5.7(3) ?
C3 C4 C5 N1 . . . . -0.9(3) ?
C3 C4 C5 O1 . . . . 178.70(18) ?
C5 O1 C6 C19 . . . . -91.9(2) ?
C5 O1 C6 C7 . . . . 90.9(2) ?
C19 C6 C7 C8 . . . . 178.89(19) ?
O1 C6 C7 C8 . . . . -4.0(3) ?
C19 C6 C7 C12 . . . . -0.2(3) ?
O1 C6 C7 C12 . . . . 176.95(16) ?
C12 C7 C8 C9 . . . . -0.2(3) ?
C6 C7 C8 C9 . . . . -179.3(2) ?
C7 C8 C9 C10 . . . . -0.3(4) ?
C8 C9 C10 C11 . . . . 0.0(4) ?
C9 C10 C11 C12 . . . . 0.7(4) ?
C8 C7 C12 C11 . . . . 0.9(3) ?
C6 C7 C12 C11 . . . . -179.97(18) ?
C8 C7 C12 C13 . . . . -178.16(18) ?
C6 C7 C12 C13 . . . . 0.9(3) ?
C10 C11 C12 C7 . . . . -1.2(3) ?
C10 C11 C12 C13 . . . . 177.9(2) ?
C7 C12 C13 C14 . . . . 179.54(19) ?
C11 C12 C13 C14 . . . . 0.5(3) ?
C7 C12 C13 C18 . . . . -1.3(3) ?
C11 C12 C13 C18 . . . . 179.68(19) ?
C18 C13 C14 C15 . . . . -1.1(3) ?
C12 C13 C14 C15 . . . . 178.1(2) ?
C13 C14 C15 C16 . . . . 0.7(4) ?
C14 C15 C16 C17 . . . . -0.3(4) ?
C15 C16 C17 C18 . . . . 0.3(4) ?
C16 C17 C18 C13 . . . . -0.7(3) ?
C16 C17 C18 C19 . . . . -179.7(2) ?
C14 C13 C18 C17 . . . . 1.1(3) ?
C12 C13 C18 C17 . . . . -178.16(19) ?
C14 C13 C18 C19 . . . . -179.92(19) ?
C12 C13 C18 C19 . . . . 0.8(3) ?
O1 C6 C19 O2 . . . . 3.9(3) ?
C7 C6 C19 O2 . . . . -179.02(18) ?
O1 C6 C19 C18 . . . . -177.34(17) ?
C7 C6 C19 C18 . . . . -0.2(3) ?
C17 C18 C19 C6 . . . . 178.89(19) ?
C13 C18 C19 C6 . . . . -0.1(3) ?
C17 C18 C19 O2 . . . . -2.2(3) ?
C13 C18 C19 O2 . . . . 178.76(17) ?

loop_
_cod_related_entry_id
_cod_related_entry_database
_cod_related_entry_code
1 ChemSpider 24745847
